data_2103960
loop_
_publ_author_name
'Palacios, El\'ias'
'Burriel, Ram\'on'
'Ferloni, Paolo'

_publ_section_title
;
 The phases of [(CH~3~)~4~N](ClO~4~) at low temperature
;
_journal_issue 5
_journal_name_full 'Acta Crystallographica Section B'
_journal_page_first 625
_journal_page_last 633
_journal_paper_doi 10.1107/S0108768103019013
_journal_volume 59
_journal_year 2003
_chemical_formula_iupac '(C H3)4 N Cl O4'
_chemical_formula_moiety 'C4 H12  N Cl O4'
_chemical_formula_structural '(C H3)4 N Cl O4'
_chemical_formula_sum 'C4 H12 Cl N O4'
_chemical_formula_weight 173.60
_chemical_name_systematic
;
 tetramethylammonium perchlorate
;
_space_group_IT_number 18
_symmetry_cell_setting orthorhombic
_symmetry_space_group_name_Hall 'P 2 2ab'
_symmetry_space_group_name_H-M 'P 21 21 2'
_cell_angle_alpha 90.0
_cell_angle_beta 90.0
_cell_angle_gamma 90.0
_cell_formula_units_Z 4
_cell_length_a 11.639(3)
_cell_length_b 11.798(3)
_cell_length_c 5.7790(13)
_cell_measurement_temperature 100.0(10)
_cell_volume 793.6(3)
_computing_cell_refinement '        FULLPROF (Rodriguez-Carvajal et. al 1987)'
_computing_data_collection 'Rigaku IUSA 2.8'
_computing_data_reduction FULLPROF
_computing_structure_refinement FULLPROF
_computing_structure_solution none
_diffrn_ambient_temperature 100.0(10)
_diffrn_measurement_device_type 'Dmax Rigaku diffractometer'
_diffrn_radiation_monochromator graphite
_exptl_crystal_density_diffrn 1.453(4)
_exptl_crystal_density_method 'not measured'
_exptl_crystal_F_000 368
_refine_ls_extinction_method none
_refine_ls_goodness_of_fit_all 1.40
_refine_ls_hydrogen_treatment noref
_refine_ls_matrix_type fullcycle
_refine_ls_number_parameters 34
_refine_ls_shift/su_max 0.02
_refine_ls_shift/su_mean 0.001
_refine_ls_structure_factor_coef Inet
_refine_ls_weighting_scheme sigma
_cod_data_source_file bs0018.cif
_cod_data_source_block IV
_cod_original_sg_symbol_H-M 'P 2~1~ 2~1~ 2'
_cod_database_code 2103960

loop_
_symmetry_equiv_pos_site_id
_symmetry_equiv_pos_as_xyz
1 'x, y, z'
2 '-x, -y, z'
3 'x+1/2, -y+1/2, -z'
4 '-x+1/2, y+1/2, -z'

loop_
_atom_site_label
_atom_site_fract_x
_atom_site_fract_y
_atom_site_fract_z
_atom_site_U_iso_or_equiv
_atom_site_thermal_displace_type
_atom_site_occupancy
_atom_site_type_symbol
Cl 0.236(5) 0.2527(18) 0.0672(7) 0.036(4) Uiso 1 Cl
O1 0.25055 0.2520 -0.1835 0.040(4) Uiso 1 O
O2 0.1141 0.2447 0.1234 0.040(4) Uiso 1 O
O3 0.2969 0.1563 0.1672 0.0406(4) Uiso 1 O
O4 0.2827 0.3577 0.1617 0.040(4) Uiso 1 O
N1 0 0 0.486(15) 0.000 Uiso 1 N
N2 0.5 0 0.496(9) 0.000 Uiso 1 N
C1 0.0812 0.5672 0.3422 0.000 Uiso 1 C
C2 0.0808 -0.0616 0.3251 0.000 Uiso 1 C
C3 0.0624 0.0797 0.6478 0.000 Uiso 1 C
C4 -0.0812 0.4328 0.3422 0.000 Uiso 1 C
H1 0.1333 0.6103 0.4452 0 Uiso 1 H
H2 0.1246 0.5128 0.2454 0 Uiso 1 H
H3 0.0345 0.6189 0.2454 0 Uiso 1 H
H4 -0.0913 -0.1455 0.4384 0 Uiso 1 H
H5 0.0052 -0.1235 0.2385 0 Uiso 1 H
H6 -0.1142 -0.0509 0.2385 0 Uiso 1 H
H7 0.1064 0.1358 0.5343 0 Uiso 1 H
H8 0.1190 0.0387 0.7341 0 Uiso 1 H
H9 0.0080 0.1234 0.7341 0 Uiso 1 H
H10 0.1118 0.3685 0.4452 0 Uiso 1 H
H11 0.1300 0.4660 0.2454 0 Uiso 1 H
H12 0.0114 0.3770 0.2454 0 Uiso 1 H

loop_
_atom_type_symbol
_atom_type_description
_atom_type_scat_dispersion_real
_atom_type_scat_dispersion_imag
_atom_type_scat_source
C C 0.0033 0.0016 'International Tables Vol C Tables 4.2.6.8 and 6.1.1.4'
H H 0.0000 0.0000 'International Tables Vol C Tables 4.2.6.8 and 6.1.1.4'
Cl Cl 0.1484 0.1585 'International Tables Vol C Tables 4.2.6.8 and 6.1.1.4'
N N 0.0061 0.0033 'International Tables Vol C Tables 4.2.6.8 and 6.1.1.4'
O O 0.0106 0.0060 'International Tables Vol C Tables 4.2.6.8 and 6.1.1.4'

loop_
_diffrn_radiation_type
_diffrn_radiation_wavelength
CuK\a~1~ 1.54056
CuK\a~2~ 1.54439

loop_
_geom_angle_atom_site_label_1
_geom_angle_atom_site_label_2
_geom_angle_atom_site_label_3
_geom_angle
_geom_angle_publ_flag
O1 Cl O2 109.47 no
O1 Cl O3 109.47 no
O1 Cl O4 109.47 no
O2 Cl O3 109.47 no
O2 Cl O4 109.47 no
O3 Cl O4 109.47 no

loop_
_geom_bond_atom_site_label_1
_geom_bond_atom_site_label_2
_geom_bond_distance
_geom_bond_publ_flag
N1 C2 1.5105(2) yes
N1 C3 1.5105(2) no
N2 C1 1.5105(2) no
N2 C4 1.5105(2) no
Cl O1 1.45860(10) yes
Cl O2 1.45860(10) no
Cl O3 1.45860(10) no
Cl O4 1.45860(10) no

loop_
_cod_related_entry_id
_cod_related_entry_database
_cod_related_entry_code
1 ChemSpider 16407
